data_1516511
loop_
_publ_author_name
'Duyker, S. G.'
'Halder, G. J.'
'Southon, P. D.'
'Price, D. J.'
'Edwards, A. J.'
'Peterson, V. K.'
'Kepert, C. J.'

_publ_section_title
;
 Topotactic structural conversion and hydration-dependent thermal
 expansion in robust LnMIII(CN)6&#x00B7;nH2O and flexible
 ALnFeII(CN)6&#x00B7;nH2O frameworks (A = Li, Na, K; Ln = La--Lu, Y; M =
 Co, Fe; 0 &#x2264; n &#x2264; 5)
;
_journal_issue 9
_journal_name_full 'Chemical Science'
_journal_page_first 3409
_journal_paper_doi 10.1039/C4SC00809J
_journal_volume 5
_journal_year 2014
_chemical_formula_sum 'C6 H9 Fe N6 O4.5 Pr'
_chemical_formula_weight 432.94
_chemical_name_common 'praseodymium(III) hexacyanidoferrate(III) tetrahemihydrate'
_chemical_name_systematic 'praseodymium(III) hexacyanidoferrate(III) tetrahemihydrate'
_space_group_IT_number 63
_symmetry_cell_setting orthorhombic
_symmetry_space_group_name_Hall '-C 2c 2'
_symmetry_space_group_name_H-M 'C m c m'
_atom_sites_solution_primary direct
_atom_sites_solution_secondary difmap
_audit_creation_method SHELXL-97
_cell_angle_alpha 90.00
_cell_angle_beta 90.00
_cell_angle_gamma 90.00
_cell_formula_units_Z 4
_cell_length_a 7.523(8)
_cell_length_b 13.117(14)
_cell_length_c 14.476(15)
_cell_measurement_reflns_used 886
_cell_measurement_temperature 100(2)
_cell_measurement_theta_max 27.7075
_cell_measurement_theta_min 2.8225
_cell_volume 1428(3)
_computing_cell_refinement 'SMART (BrukerAXS, 1997)'
_computing_data_collection 'SMART (BrukerAXS, 1997)'
_computing_data_reduction 'SAINT+ (BrukerAXS, 1997)'
_computing_molecular_graphics 'XPMA/ZORTEP, WebLab Viewer 3.7'
_computing_publication_material XCIF
_computing_structure_refinement 'SHELXL-97 (Sheldrick, 1997)'
_computing_structure_solution 'SHELXS-97 (Sheldrick, 1990)'
_diffrn_ambient_temperature 100(2)
_diffrn_measured_fraction_theta_full 0.927
_diffrn_measured_fraction_theta_max 0.927
_diffrn_measurement_device_type 'Bruker SMART 1000 CCD'
_diffrn_measurement_method \w
_diffrn_radiation_monochromator graphite
_diffrn_radiation_source 'fine-focus sealed tube'
_diffrn_radiation_type MoK\a
_diffrn_radiation_wavelength 0.71073
_diffrn_reflns_av_R_equivalents 0.1538
_diffrn_reflns_av_sigmaI/netI 0.0883
_diffrn_reflns_limit_h_max 9
_diffrn_reflns_limit_h_min -8
_diffrn_reflns_limit_k_max 17
_diffrn_reflns_limit_k_min -14
_diffrn_reflns_limit_l_max 7
_diffrn_reflns_limit_l_min -18
_diffrn_reflns_number 2492
_diffrn_reflns_theta_full 27.88
_diffrn_reflns_theta_max 27.88
_diffrn_reflns_theta_min 1.41
_diffrn_standards_decay_% 0.00
_diffrn_standards_number 0
_exptl_absorpt_coefficient_mu 4.404
_exptl_absorpt_correction_T_max 1
_exptl_absorpt_correction_T_min 0.714080
_exptl_absorpt_correction_type multi-scan
_exptl_absorpt_process_details 'SADABS, Sheldrick 1996'
_exptl_crystal_colour red-brown
_exptl_crystal_density_diffrn 2.013
_exptl_crystal_density_method 'not measured'
_exptl_crystal_description 'hexagonal capped prism'
_exptl_crystal_F_000 828
_exptl_crystal_size_max 0.28
_exptl_crystal_size_mid 0.26
_exptl_crystal_size_min 0.24
_refine_diff_density_max 4.548
_refine_diff_density_min -4.330
_refine_diff_density_rms 0.407
_refine_ls_extinction_method none
_refine_ls_goodness_of_fit_ref 1.096
_refine_ls_matrix_type full
_refine_ls_number_parameters 29
_refine_ls_number_reflns 916
_refine_ls_number_restraints 2
_refine_ls_restrained_S_all 1.096
_refine_ls_R_factor_all 0.0812
_refine_ls_R_factor_gt 0.0733
_refine_ls_shift/su_max 0.000
_refine_ls_shift/su_mean 0.000
_refine_ls_structure_factor_coef Fsqd
_refine_ls_weighting_details 'calc w=1/[\s^2^(Fo^2^)+(0.0742P)^2^+87.6496P] where P=(Fo^2^+2Fc^2^)/3'
_refine_ls_weighting_scheme calc
_refine_ls_wR_factor_gt 0.1803
_refine_ls_wR_factor_ref 0.1869
_reflns_number_gt 800
_reflns_number_total 916
_reflns_threshold_expression >2sigma(I)
_cod_data_source_file c4sc00809j2.cif
_cod_data_source_block PrFe(CN)6_4.5H2O
_cod_depositor_comments
;
The following automatic conversions were performed:

'_symmetry_cell_setting' value 'Orthorhombic' changed to
'orthorhombic' according to
/usr/data/users/saulius/crontab/automatic-downloads/rss-feeds/RSC/lib/dictionaries/cif_core.dic
dictionary named 'cif_core.dic' version 2.4.2 from 2011-04-26.

Automatic conversion script
Id: cif_fix_values 2281 2013-09-26 08:29:07Z andrius 

 Adding full bibliography for 1516507--1516516.cif.
;
_cod_original_sg_symbol_H-M Cmcm
_cod_original_formula_sum 'C6 H9 Fe N6 O4.50 Pr'
_cod_database_code 1516511

loop_
_symmetry_equiv_pos_as_xyz
'x, y, z'
'-x, -y, z+1/2'
'x, -y, -z'
'-x, y, -z+1/2'
'x+1/2, y+1/2, z'
'-x+1/2, -y+1/2, z+1/2'
'x+1/2, -y+1/2, -z'
'-x+1/2, y+1/2, -z+1/2'
'-x, -y, -z'
'x, y, -z-1/2'
'-x, y, z'
'x, -y, z-1/2'
'-x+1/2, -y+1/2, -z'
'x+1/2, y+1/2, -z-1/2'
'-x+1/2, y+1/2, z'
'x+1/2, -y+1/2, z-1/2'

loop_
_atom_site_label
_atom_site_type_symbol
_atom_site_fract_x
_atom_site_fract_y
_atom_site_fract_z
_atom_site_U_iso_or_equiv
_atom_site_adp_type
_atom_site_occupancy
_atom_site_symmetry_multiplicity
_atom_site_calc_flag
_atom_site_refinement_flags
_atom_site_disorder_assembly
_atom_site_disorder_group
Pr1A Pr 0.0000 0.3348(7) 0.7500 0.0080(4) Uiso 0.50 4 d SPD . 1
Pr1B Pr 0.0000 0.3322(8) 0.7500 0.0080(4) Uiso 0.50 4 d SPD . 2
Fe1 Fe 0.0000 0.0000 0.5000 0.0078(6) Uiso 1 4 d S . .
N1 N 0.0000 0.2101(16) 0.6102(14) 0.015(4) Uiso 1 2 d S . .
C1 C 0.0000 0.128(3) 0.565(3) 0.035(8) Uiso 1 2 d S . .
N2 N 0.243(2) 0.3933(13) 0.6312(11) 0.032(3) Uiso 1 1 d . . .
C2 C 0.307(2) 0.4473(14) 0.5778(11) 0.018(3) Uiso 1 1 d . . .
O1 O 0.303(2) 0.2541(15) 0.7500 0.032(5) Uiso 1 2 d SD . .
O1B O 0.0000 0.5235(14) 0.7500 0.042(19) Uiso 0.50 4 d SPD A 2
O2 O 0.0000 0.6509(11) 0.5897(8) 0.012(3) Uiso 1 2 d S . .

loop_
_atom_type_symbol
_atom_type_description
_atom_type_scat_dispersion_real
_atom_type_scat_dispersion_imag
_atom_type_scat_source
C C 0.0033 0.0016 'International Tables Vol C Tables 4.2.6.8 and 6.1.1.4'
H H 0.0000 0.0000 'International Tables Vol C Tables 4.2.6.8 and 6.1.1.4'
N N 0.0061 0.0033 'International Tables Vol C Tables 4.2.6.8 and 6.1.1.4'
O O 0.0106 0.0060 'International Tables Vol C Tables 4.2.6.8 and 6.1.1.4'
Fe Fe 0.3463 0.8444 'International Tables Vol C Tables 4.2.6.8 and 6.1.1.4'
Pr Pr -0.2180 2.8214 'International Tables Vol C Tables 4.2.6.8 and 6.1.1.4'

loop_
_geom_angle_atom_site_label_1
_geom_angle_atom_site_label_2
_geom_angle_atom_site_label_3
_geom_angle
_geom_angle_site_symmetry_1
_geom_angle_site_symmetry_3
O1 Pr1A O1 130.1(11) 11 .
O1 Pr1A N2 139.0(4) 11 10_557
O1 Pr1A N2 59.5(5) . 10_557
O1 Pr1A N2 59.5(5) 11 11
O1 Pr1A N2 139.0(4) . 11
N2 Pr1A N2 146.0(8) 10_557 11
O1 Pr1A N2 139.0(4) 11 .
O1 Pr1A N2 59.5(5) . .
N2 Pr1A N2 81.9(8) 10_557 .
N2 Pr1A N2 88.2(8) 11 .
O1 Pr1A N2 59.5(5) 11 4_556
O1 Pr1A N2 139.0(4) . 4_556
N2 Pr1A N2 88.2(8) 10_557 4_556
N2 Pr1A N2 81.9(8) 11 4_556
N2 Pr1A N2 146.0(8) . 4_556
O1 Pr1A N1 74.6(4) 11 .
O1 Pr1A N1 74.6(4) . .
N2 Pr1A N1 133.9(5) 10_557 .
N2 Pr1A N1 71.0(5) 11 .
N2 Pr1A N1 71.0(5) . .
N2 Pr1A N1 133.9(5) 4_556 .
O1 Pr1A N1 74.6(4) 11 10_557
O1 Pr1A N1 74.6(4) . 10_557
N2 Pr1A N1 71.0(5) 10_557 10_557
N2 Pr1A N1 133.9(5) 11 10_557
N2 Pr1A N1 133.9(5) . 10_557
N2 Pr1A N1 71.0(5) 4_556 10_557
N1 Pr1A N1 102.1(10) . 10_557
O1B Pr1B O1 114.2(5) . 11
O1B Pr1B O1 114.2(5) . .
O1 Pr1B O1 131.6(11) 11 .
O1B Pr1B N1 128.3(5) . .
O1 Pr1B N1 75.3(4) 11 .
O1 Pr1B N1 75.3(4) . .
O1B Pr1B N1 128.3(5) . 10_557
O1 Pr1B N1 75.3(4) 11 10_557
O1 Pr1B N1 75.3(4) . 10_557
N1 Pr1B N1 103.3(10) . 10_557
O1B Pr1B N2 72.3(4) . 10_557
O1 Pr1B N2 139.2(4) 11 10_557
O1 Pr1B N2 59.5(5) . 10_557
N1 Pr1B N2 134.5(5) . 10_557
N1 Pr1B N2 71.1(5) 10_557 10_557
O1B Pr1B N2 72.3(4) . 11
O1 Pr1B N2 59.5(5) 11 11
O1 Pr1B N2 139.2(4) . 11
N1 Pr1B N2 71.1(5) . 11
N1 Pr1B N2 134.5(5) 10_557 11
N2 Pr1B N2 144.6(8) 10_557 11
O1B Pr1B N2 72.3(4) . .
O1 Pr1B N2 139.2(4) 11 .
O1 Pr1B N2 59.5(5) . .
N1 Pr1B N2 71.1(5) . .
N1 Pr1B N2 134.5(5) 10_557 .
N2 Pr1B N2 81.6(8) 10_557 .
N2 Pr1B N2 87.8(8) 11 .
O1B Pr1B N2 72.3(4) . 4_556
O1 Pr1B N2 59.5(5) 11 4_556
O1 Pr1B N2 139.2(4) . 4_556
N1 Pr1B N2 134.5(5) . 4_556
N1 Pr1B N2 71.1(5) 10_557 4_556
N2 Pr1B N2 87.8(8) 10_557 4_556
N2 Pr1B N2 81.6(8) 11 4_556
N2 Pr1B N2 144.6(8) . 4_556
C1 Fe1 C1 180.000(2) 9_556 .
C1 Fe1 C2 88.6(9) 9_556 15_545
C1 Fe1 C2 91.4(9) . 15_545
C1 Fe1 C2 91.4(9) 9_556 13_556
C1 Fe1 C2 88.6(9) . 13_556
C2 Fe1 C2 84.8(11) 15_545 13_556
C1 Fe1 C2 91.4(9) 9_556 7_456
C1 Fe1 C2 88.6(9) . 7_456
C2 Fe1 C2 180.0(8) 15_545 7_456
C2 Fe1 C2 95.2(11) 13_556 7_456
C1 Fe1 C2 88.6(9) 9_556 5_445
C1 Fe1 C2 91.4(9) . 5_445
C2 Fe1 C2 95.2(11) 15_545 5_445
C2 Fe1 C2 180.000(1) 13_556 5_445
C2 Fe1 C2 84.8(11) 7_456 5_445
C1 N1 Pr1B 159(2) . .
C1 N1 Pr1A 160(2) . .
Pr1B N1 Pr1A 0.6(3) . .
N1 C1 Fe1 178(3) . .
C2 N2 Pr1A 155.6(16) . .
C2 N2 Pr1B 156.2(16) . .
Pr1A N2 Pr1B 0.7(4) . .
N2 C2 Fe1 155.7(18) . 5
Pr1B O1 Pr1A 0.7(4) . .

loop_
_geom_bond_atom_site_label_1
_geom_bond_atom_site_label_2
_geom_bond_distance
_geom_bond_site_symmetry_2
Pr1A O1 2.511(17) 11
Pr1A O1 2.511(17) .
Pr1A N2 2.623(18) 10_557
Pr1A N2 2.623(18) 11
Pr1A N2 2.623(18) .
Pr1A N2 2.623(18) 4_556
Pr1A N1 2.60(2) .
Pr1A N1 2.60(2) 10_557
Pr1B O1B 2.510(19) .
Pr1B O1 2.497(17) 11
Pr1B O1 2.497(17) .
Pr1B N1 2.58(2) .
Pr1B N1 2.58(2) 10_557
Pr1B N2 2.634(18) 10_557
Pr1B N2 2.634(18) 11
Pr1B N2 2.634(18) .
Pr1B N2 2.634(18) 4_556
Fe1 C1 1.92(4) 9_556
Fe1 C1 1.92(4) .
Fe1 C2 1.961(17) 15_545
Fe1 C2 1.961(17) 13_556
Fe1 C2 1.961(17) 7_456
Fe1 C2 1.961(17) 5_445
N1 C1 1.26(5) .
N2 C2 1.16(2) .
C2 Fe1 1.961(17) 5
